data_7131489
loop_
_publ_author_name
'Chen, Zan'
'Huang, Wenting'
'Su, Yu'
'Jiang, Huanfeng'
'Wu, Wanqing'

_publ_section_title
;
 Lewis/Br&#xf8;nsted acid-mediated cyclization/amidation of 1,6-enynes
 with nitriles: access to 3-enamide substituted dihydrobenzofurans.
;
_journal_issue 30
_journal_name_full 'Chemical communications (Cambridge, England)'
_journal_page_first 4523
_journal_page_last 4526
_journal_paper_doi 10.1039/d3cc00787a
_journal_volume 59
_journal_year 2023
_chemical_formula_moiety 'C18 H15 Br2 N O2'
_chemical_formula_sum 'C18 H15 Br2 N O2'
_chemical_formula_weight 437.13
_space_group_crystal_system monoclinic
_space_group_IT_number 7
_space_group_name_Hall 'P -2yc'
_space_group_name_H-M_alt 'P 1 c 1'
_atom_sites_solution_hydrogens geom
_atom_sites_solution_primary dual
_audit_creation_date 2022-08-31
_audit_creation_method
;
Olex2 1.2
(compiled 2018.05.29 svn.r3508 for OlexSys, GUI svn.r5506)
;
_audit_update_record
;
2022-11-26 deposited with the CCDC.	2023-03-20 downloaded from the CCDC.
;
_cell_angle_alpha 90
_cell_angle_beta 92.437(3)
_cell_angle_gamma 90
_cell_formula_units_Z 2
_cell_length_a 9.1676(10)
_cell_length_b 4.8980(6)
_cell_length_c 19.342(2)
_cell_measurement_reflns_used 2390
_cell_measurement_temperature 170
_cell_measurement_theta_max 24.776
_cell_measurement_theta_min 2.998
_cell_volume 867.73(17)
_computing_cell_refinement 'SAINT V8.40A (?, 2016)'
_computing_data_reduction 'SAINT V8.40A (?, 2016)'
_computing_molecular_graphics 'Olex2 (Dolomanov et al., 2009)'
_computing_publication_material 'Olex2 (Dolomanov et al., 2009)'
_computing_structure_refinement 'ShelXL (Sheldrick, 2015)'
_computing_structure_solution 'ShelXT (Sheldrick, 2015)'
_diffrn_ambient_temperature 170.0
_diffrn_measured_fraction_theta_full 0.990
_diffrn_measured_fraction_theta_max 0.985
_diffrn_measurement_device_type 'D8 VENTURE'
_diffrn_measurement_method '\f and \w scans'
_diffrn_radiation_type MoK\a
_diffrn_radiation_wavelength 0.71073
_diffrn_reflns_av_R_equivalents 0.0360
_diffrn_reflns_av_unetI/netI 0.0752
_diffrn_reflns_Laue_measured_fraction_full 0.990
_diffrn_reflns_Laue_measured_fraction_max 0.985
_diffrn_reflns_limit_h_max 11
_diffrn_reflns_limit_h_min -9
_diffrn_reflns_limit_k_max 5
_diffrn_reflns_limit_k_min -6
_diffrn_reflns_limit_l_max 24
_diffrn_reflns_limit_l_min -23
_diffrn_reflns_number 4773
_diffrn_reflns_point_group_measured_fraction_full 0.792
_diffrn_reflns_point_group_measured_fraction_max 0.769
_diffrn_reflns_theta_full 25.242
_diffrn_reflns_theta_max 26.365
_diffrn_reflns_theta_min 2.108
_diffrn_standards_number 0
_exptl_absorpt_coefficient_mu 4.679
_exptl_absorpt_correction_T_max 0.7454
_exptl_absorpt_correction_T_min 0.5508
_exptl_absorpt_correction_type multi-scan
_exptl_absorpt_process_details
'SADABS-2016/2 (Bruker,2016/2) was used for absorption correction. wR2(int) was 0.0812 before and 0.0563 after correction. The Ratio of minimum to maximum transmission is 0.7389. The \l/2 correction factor is Not present.'
_exptl_crystal_colour colourless
_exptl_crystal_colour_primary colourless
_exptl_crystal_density_diffrn 1.673
_exptl_crystal_description block
_exptl_crystal_F_000 432
_exptl_crystal_size_max 0.19
_exptl_crystal_size_mid 0.08
_exptl_crystal_size_min 0.05
_refine_diff_density_max 0.331
_refine_diff_density_min -0.530
_refine_diff_density_rms 0.086
_refine_ls_abs_structure_details
;
 Flack x determined using 707 quotients [(I+)-(I-)]/[(I+)+(I-)]
 (Parsons, Flack and Wagner, Acta Cryst. B69 (2013) 249-259).
;
_refine_ls_abs_structure_Flack 0.018(12)
_refine_ls_extinction_method none
_refine_ls_goodness_of_fit_ref 0.978
_refine_ls_hydrogen_treatment constr
_refine_ls_matrix_type full
_refine_ls_number_parameters 210
_refine_ls_number_reflns 2713
_refine_ls_number_restraints 2
_refine_ls_restrained_S_all 0.978
_refine_ls_R_factor_all 0.0518
_refine_ls_R_factor_gt 0.0359
_refine_ls_shift/su_max 0.000
_refine_ls_shift/su_mean 0.000
_refine_ls_structure_factor_coef Fsqd
_refine_ls_weighting_details 'w=1/[\s^2^(Fo^2^)] where P=(Fo^2^+2Fc^2^)/3'
_refine_ls_weighting_scheme calc
_refine_ls_wR_factor_gt 0.0714
_refine_ls_wR_factor_ref 0.0793
_reflns_Friedel_coverage 0.559
_reflns_Friedel_fraction_full 0.593
_reflns_Friedel_fraction_max 0.553
_reflns_number_gt 2218
_reflns_number_total 2713
_reflns_threshold_expression 'I > 2\s(I)'
_cod_data_source_file d3cc00787a2.cif
_cod_data_source_block cz5_0m
_cod_depositor_comments 'Adding full bibliography for 7131488--7131489.cif.'
_cod_original_cell_volume 867.74(17)
_cod_database_code 7131489
_shelx_shelxl_version_number 2018/3
_shelx_space_group_comment
;
The symmetry employed for this shelxl refinement is uniquely defined
by the following loop, which should always be used as a source of
symmetry information in preference to the above space-group names.
They are only intended as comments.
;
_shelx_estimated_absorpt_t_max 0.800
_shelx_estimated_absorpt_t_min 0.470
_olex2_refinement_description
;
1. Fixed Uiso
 At 1.2 times of:
  All C(H) groups, All N(H) groups
 At 1.5 times of:
  All C(H,H,H) groups
2.a Ternary CH refined with riding coordinates:
 C9(H9)
2.b Aromatic/amide H refined with riding coordinates:
 N1(H1), C13(H13), C1(H1A), C2(H2), C5(H5), C4(H4), C15(H15), C16(H16)
2.c Idealised Me refined as rotating group:
 C18(H18A,H18B,H18C), C10(H10A,H10B,H10C)
;
_olex2_submission_special_instructions 'No special instructions were received'

loop_
_space_group_symop_operation_xyz
'x, y, z'
'x, -y, z+1/2'

loop_
_atom_site_label
_atom_site_type_symbol
_atom_site_fract_x
_atom_site_fract_y
_atom_site_fract_z
_atom_site_U_iso_or_equiv
_atom_site_adp_type
_atom_site_occupancy
_atom_site_site_symmetry_order
_atom_site_calc_flag
_atom_site_refinement_flags_posn
_atom_site_refinement_flags_adp
_atom_site_refinement_flags_occupancy
_atom_site_disorder_assembly
_atom_site_disorder_group
Br1 Br 0.27963(8) 0.98541(18) 0.70942(5) 0.0399(2) Uani 1 1 d . . . . .
Br2 Br 0.86936(9) 0.2484(3) 0.65877(5) 0.0662(3) Uani 1 1 d . . . . .
O3 O 0.7257(6) 0.1048(12) 0.3574(3) 0.0400(14) Uani 1 1 d . . . . .
O2 O 0.2272(6) 0.8362(10) 0.3698(3) 0.0379(13) Uani 1 1 d . . . . .
N1 N 0.2951(6) 0.3996(13) 0.3843(3) 0.0251(14) Uani 1 1 d . . . . .
H1 H 0.280661 0.230676 0.370094 0.030 Uiso 1 1 calc R . . . .
C17 C 0.2015(7) 0.5929(15) 0.3597(3) 0.0257(16) Uani 1 1 d . . . . .
C7 C 0.4164(8) 0.4499(13) 0.4319(3) 0.0249(16) Uani 1 1 d . . . . .
C12 C 0.6770(7) 0.3012(15) 0.4626(4) 0.0301(17) Uani 1 1 d . . . . .
C11 C 0.7733(8) 0.1466(16) 0.4242(4) 0.0337(18) Uani 1 1 d . . . . .
C6 C 0.3795(7) 0.5884(14) 0.4971(3) 0.0249(16) Uani 1 1 d . . . . .
C8 C 0.5479(7) 0.3555(15) 0.4172(3) 0.0253(15) Uani 1 1 d . . . . .
C13 C 0.7113(8) 0.3384(16) 0.5324(4) 0.0313(17) Uani 1 1 d . . . . .
H13 H 0.650495 0.446884 0.559912 0.038 Uiso 1 1 calc R . . . .
C1 C 0.2573(8) 0.5061(16) 0.5323(4) 0.0299(19) Uani 1 1 d . . . . .
H1A H 0.195056 0.367800 0.513274 0.036 Uiso 1 1 calc R . . . .
C18 C 0.0694(8) 0.4970(17) 0.3188(4) 0.0360(18) Uani 1 1 d . . . . .
H18A H -0.018590 0.564260 0.340254 0.054 Uiso 1 1 calc GR . . . .
H18B H 0.068057 0.296937 0.317925 0.054 Uiso 1 1 calc GR . . . .
H18C H 0.072197 0.566769 0.271395 0.054 Uiso 1 1 calc GR . . . .
C2 C 0.2262(8) 0.6257(16) 0.5952(4) 0.0330(17) Uani 1 1 d . . . . .
H2 H 0.142432 0.571180 0.618954 0.040 Uiso 1 1 calc R . . . .
C3 C 0.3181(8) 0.8243(15) 0.6227(4) 0.0296(17) Uani 1 1 d . . . . .
C5 C 0.4683(8) 0.7921(15) 0.5255(3) 0.0303(17) Uani 1 1 d . . . . .
H5 H 0.550525 0.852056 0.501358 0.036 Uiso 1 1 calc R . . . .
C4 C 0.4390(8) 0.9094(15) 0.5885(4) 0.0321(19) Uani 1 1 d . . . . .
H4 H 0.501358 1.046812 0.607972 0.038 Uiso 1 1 calc R . . . .
C15 C 0.9290(8) 0.0699(17) 0.5233(5) 0.042(2) Uani 1 1 d . . . . .
H15 H 1.015134 -0.004382 0.544872 0.051 Uiso 1 1 calc R . . . .
C9 C 0.5830(8) 0.2345(16) 0.3471(3) 0.0332(17) Uani 1 1 d . . . . .
H9 H 0.508380 0.093495 0.333396 0.040 Uiso 1 1 calc R . . . .
C14 C 0.8348(8) 0.2163(18) 0.5613(4) 0.0394(19) Uani 1 1 d . . . . .
C16 C 0.8996(9) 0.0288(17) 0.4532(5) 0.045(2) Uani 1 1 d . . . . .
H16 H 0.963166 -0.075535 0.426070 0.054 Uiso 1 1 calc R . . . .
C10 C 0.5919(10) 0.4436(17) 0.2904(4) 0.042(2) Uani 1 1 d . . . . .
H10A H 0.660937 0.587283 0.304964 0.064 Uiso 1 1 calc GR . . . .
H10B H 0.495217 0.523915 0.280894 0.064 Uiso 1 1 calc GR . . . .
H10C H 0.625322 0.355649 0.248385 0.064 Uiso 1 1 calc GR . . . .

loop_
_atom_site_aniso_label
_atom_site_aniso_U_11
_atom_site_aniso_U_22
_atom_site_aniso_U_33
_atom_site_aniso_U_23
_atom_site_aniso_U_13
_atom_site_aniso_U_12
Br1 0.0471(4) 0.0451(4) 0.0278(3) 0.0000(4) 0.0051(3) 0.0076(4)
Br2 0.0432(4) 0.1095(9) 0.0447(5) 0.0040(5) -0.0137(3) 0.0018(6)
O3 0.033(3) 0.040(3) 0.047(3) -0.012(3) 0.005(3) 0.010(3)
O2 0.053(4) 0.018(3) 0.042(3) 0.002(2) -0.005(3) 0.000(3)
N1 0.027(3) 0.015(3) 0.033(3) -0.005(3) -0.004(3) -0.001(3)
C17 0.024(3) 0.029(4) 0.024(4) -0.002(3) 0.002(3) 0.002(3)
C7 0.031(4) 0.016(4) 0.027(4) -0.002(3) -0.004(3) -0.004(3)
C12 0.026(4) 0.026(4) 0.038(4) -0.002(3) 0.004(3) -0.005(3)
C11 0.031(4) 0.031(4) 0.039(4) -0.003(4) 0.006(4) -0.002(4)
C6 0.028(4) 0.022(4) 0.025(4) 0.003(3) 0.000(3) 0.001(3)
C8 0.027(4) 0.021(4) 0.028(4) -0.001(3) -0.002(3) -0.003(3)
C13 0.023(3) 0.033(5) 0.038(4) 0.000(3) 0.001(3) -0.006(3)
C1 0.028(4) 0.028(5) 0.034(4) -0.007(3) 0.000(3) -0.001(3)
C18 0.034(4) 0.037(5) 0.036(4) -0.001(4) -0.009(3) -0.003(4)
C2 0.024(4) 0.035(4) 0.040(4) 0.005(4) 0.006(3) 0.000(3)
C3 0.034(4) 0.024(4) 0.031(4) 0.003(3) 0.001(3) 0.008(3)
C5 0.032(4) 0.027(4) 0.032(4) -0.005(3) 0.007(3) -0.001(3)
C4 0.037(4) 0.021(4) 0.039(5) -0.002(3) 0.007(4) -0.004(3)
C15 0.025(4) 0.041(5) 0.060(6) 0.003(4) -0.002(4) -0.001(4)
C9 0.030(4) 0.037(5) 0.033(4) -0.005(3) 0.000(3) 0.004(4)
C14 0.032(4) 0.045(5) 0.041(5) 0.005(4) -0.002(3) -0.005(4)
C16 0.031(4) 0.041(5) 0.063(6) -0.003(4) 0.005(4) 0.003(4)
C10 0.054(5) 0.038(5) 0.036(4) 0.000(4) 0.009(4) 0.000(4)

loop_
_atom_type_symbol
_atom_type_description
_atom_type_scat_dispersion_real
_atom_type_scat_dispersion_imag
_atom_type_scat_source
C C 0.0033 0.0016 'International Tables Vol C Tables 4.2.6.8 and 6.1.1.4'
H H 0.0000 0.0000 'International Tables Vol C Tables 4.2.6.8 and 6.1.1.4'
Br Br -0.2901 2.4595 'International Tables Vol C Tables 4.2.6.8 and 6.1.1.4'
N N 0.0061 0.0033 'International Tables Vol C Tables 4.2.6.8 and 6.1.1.4'
O O 0.0106 0.0060 'International Tables Vol C Tables 4.2.6.8 and 6.1.1.4'

loop_
_geom_angle_atom_site_label_1
_geom_angle_atom_site_label_2
_geom_angle_atom_site_label_3
_geom_angle
_geom_angle_site_symmetry_1
_geom_angle_site_symmetry_3
_geom_angle_publ_flag
C11 O3 C9 108.2(5) . . ?
C17 N1 H1 117.7 . . ?
C17 N1 C7 124.7(6) . . ?
C7 N1 H1 117.7 . . ?
O2 C17 N1 120.6(7) . . ?
O2 C17 C18 122.4(7) . . ?
N1 C17 C18 117.0(7) . . ?
N1 C7 C6 115.2(6) . . ?
C8 C7 N1 119.1(6) . . ?
C8 C7 C6 125.6(6) . . ?
C11 C12 C8 107.0(6) . . ?
C13 C12 C11 117.7(7) . . ?
C13 C12 C8 134.7(6) . . ?
O3 C11 C12 113.6(6) . . ?
O3 C11 C16 123.2(7) . . ?
C16 C11 C12 123.0(7) . . ?
C1 C6 C7 120.0(6) . . ?
C5 C6 C7 120.9(6) . . ?
C5 C6 C1 119.0(6) . . ?
C7 C8 C12 130.4(6) . . ?
C7 C8 C9 123.5(6) . . ?
C12 C8 C9 105.4(6) . . ?
C12 C13 H13 120.4 . . ?
C14 C13 C12 119.2(7) . . ?
C14 C13 H13 120.4 . . ?
C6 C1 H1A 119.9 . . ?
C2 C1 C6 120.3(7) . . ?
C2 C1 H1A 119.9 . . ?
C17 C18 H18A 109.5 . . ?
C17 C18 H18B 109.5 . . ?
C17 C18 H18C 109.5 . . ?
H18A C18 H18B 109.5 . . ?
H18A C18 H18C 109.5 . . ?
H18B C18 H18C 109.5 . . ?
C1 C2 H2 120.3 . . ?
C3 C2 C1 119.4(7) . . ?
C3 C2 H2 120.3 . . ?
C2 C3 Br1 120.0(5) . . ?
C2 C3 C4 121.2(7) . . ?
C4 C3 Br1 118.8(6) . . ?
C6 C5 H5 119.5 . . ?
C4 C5 C6 121.0(6) . . ?
C4 C5 H5 119.5 . . ?
C3 C4 C5 119.1(7) . . ?
C3 C4 H4 120.4 . . ?
C5 C4 H4 120.4 . . ?
C14 C15 H15 119.9 . . ?
C14 C15 C16 120.2(8) . . ?
C16 C15 H15 119.9 . . ?
O3 C9 C8 105.6(6) . . ?
O3 C9 H9 109.6 . . ?
O3 C9 C10 108.6(6) . . ?
C8 C9 H9 109.6 . . ?
C10 C9 C8 113.7(6) . . ?
C10 C9 H9 109.6 . . ?
C13 C14 Br2 117.8(6) . . ?
C15 C14 Br2 119.7(7) . . ?
C15 C14 C13 122.5(8) . . ?
C11 C16 H16 121.4 . . ?
C15 C16 C11 117.3(7) . . ?
C15 C16 H16 121.4 . . ?
C9 C10 H10A 109.5 . . ?
C9 C10 H10B 109.5 . . ?
C9 C10 H10C 109.5 . . ?
H10A C10 H10B 109.5 . . ?
H10A C10 H10C 109.5 . . ?
H10B C10 H10C 109.5 . . ?

loop_
_geom_bond_atom_site_label_1
_geom_bond_atom_site_label_2
_geom_bond_distance
_geom_bond_site_symmetry_2
_geom_bond_publ_flag
Br1 C3 1.900(7) . ?
Br2 C14 1.904(8) . ?
O3 C11 1.362(9) . ?
O3 C9 1.460(8) . ?
O2 C17 1.229(9) . ?
N1 H1 0.8800 . ?
N1 C17 1.351(9) . ?
N1 C7 1.435(9) . ?
C17 C18 1.494(10) . ?
C7 C6 1.484(10) . ?
C7 C8 1.333(9) . ?
C12 C11 1.399(10) . ?
C12 C8 1.468(10) . ?
C12 C13 1.385(10) . ?
C11 C16 1.390(11) . ?
C6 C1 1.395(10) . ?
C6 C5 1.387(10) . ?
C8 C9 1.527(9) . ?
C13 H13 0.9500 . ?
C13 C14 1.378(11) . ?
C1 H1A 0.9500 . ?
C1 C2 1.390(10) . ?
C18 H18A 0.9800 . ?
C18 H18B 0.9800 . ?
C18 H18C 0.9800 . ?
C2 H2 0.9500 . ?
C2 C3 1.379(10) . ?
C3 C4 1.379(10) . ?
C5 H5 0.9500 . ?
C5 C4 1.384(10) . ?
C4 H4 0.9500 . ?
C15 H15 0.9500 . ?
C15 C14 1.363(11) . ?
C15 C16 1.385(12) . ?
C9 H9 1.0000 . ?
C9 C10 1.505(10) . ?
C16 H16 0.9500 . ?
C10 H10A 0.9800 . ?
C10 H10B 0.9800 . ?
C10 H10C 0.9800 . ?
